data_4135353
loop_
_publ_author_name
'Hu, Shaowei'
'Shima, Takanori'
'Hou, Zhaomin'

_publ_section_title
;
 Hydrodeoxygenative Cyclotetramerization of Carbon Monoxide by a
 Trinuclear Titanium Polyhydride Complex.
;
_journal_issue 47
_journal_name_full 'Journal of the American Chemical Society'
_journal_page_first 19889
_journal_page_last 19894
_journal_paper_doi 10.1021/jacs.0c10403
_journal_volume 142
_journal_year 2020
_chemical_formula_sum 'C23 H36.5 N0.5 O2.5 Si1.5 Ti1.5'
_chemical_formula_weight 474.01
_space_group_crystal_system triclinic
_space_group_IT_number 2
_space_group_name_Hall '-P 1'
_space_group_name_H-M_alt 'P -1'
_atom_sites_solution_hydrogens mixed
_audit_creation_method SHELXL-2016/6
_audit_update_record
;
2018-09-10 # Formatted by publCIF

;
_cell_angle_alpha 70.651(5)
_cell_angle_beta 86.515(6)
_cell_angle_gamma 78.122(6)
_cell_formula_units_Z 4
_cell_length_a 8.7584(15)
_cell_length_b 14.858(2)
_cell_length_c 20.540(4)
_cell_measurement_reflns_used 4354
_cell_measurement_temperature 296(2)
_cell_measurement_theta_max 23.38
_cell_measurement_theta_min 2.61
_cell_volume 2467.9(7)
_computing_cell_refinement 'Bruker SAINT'
_computing_data_collection 'Bruker APEX2'
_computing_data_reduction 'Bruker SAINT'
_computing_structure_refinement 'SHELXL-2016/6 (Sheldrick, 2016)'
_diffrn_ambient_temperature 296(2)
_diffrn_measured_fraction_theta_full 0.988
_diffrn_measured_fraction_theta_max 0.986
_diffrn_measurement_device_type 'Bruker APEX-II CCD'
_diffrn_measurement_method '\f and \w scans'
_diffrn_radiation_type MoK\a
_diffrn_radiation_wavelength 0.71073
_diffrn_reflns_av_R_equivalents 0.1762
_diffrn_reflns_av_unetI/netI 0.1324
_diffrn_reflns_Laue_measured_fraction_full 0.988
_diffrn_reflns_Laue_measured_fraction_max 0.986
_diffrn_reflns_limit_h_max 10
_diffrn_reflns_limit_h_min -10
_diffrn_reflns_limit_k_max 17
_diffrn_reflns_limit_k_min -17
_diffrn_reflns_limit_l_max 24
_diffrn_reflns_limit_l_min -24
_diffrn_reflns_number 42674
_diffrn_reflns_point_group_measured_fraction_full 0.988
_diffrn_reflns_point_group_measured_fraction_max 0.986
_diffrn_reflns_theta_full 25.242
_diffrn_reflns_theta_max 25.252
_diffrn_reflns_theta_min 2.078
_exptl_absorpt_coefficient_mu 0.589
_exptl_absorpt_correction_type multi-scan
_exptl_absorpt_process_details SADABS
_exptl_crystal_colour brown
_exptl_crystal_density_diffrn 1.276
_exptl_crystal_description block
_exptl_crystal_F_000 1008
_exptl_crystal_size_max 0.100
_exptl_crystal_size_mid 0.100
_exptl_crystal_size_min 0.050
_exptl_transmission_factor_max 0.7452
_exptl_transmission_factor_min 0.6854
_refine_diff_density_max 0.454
_refine_diff_density_min -0.370
_refine_diff_density_rms 0.081
_refine_ls_extinction_method none
_refine_ls_goodness_of_fit_ref 1.003
_refine_ls_hydrogen_treatment mixed
_refine_ls_matrix_type full
_refine_ls_number_parameters 553
_refine_ls_number_reflns 8829
_refine_ls_number_restraints 0
_refine_ls_restrained_S_all 1.003
_refine_ls_R_factor_all 0.1400
_refine_ls_R_factor_gt 0.0608
_refine_ls_shift/su_max 0.001
_refine_ls_shift/su_mean 0.000
_refine_ls_structure_factor_coef Fsqd
_refine_ls_weighting_details 'w=1/[\s^2^(Fo^2^)+(0.0457P)^2^+1.4111P] where P=(Fo^2^+2Fc^2^)/3'
_refine_ls_weighting_scheme calc
_refine_ls_wR_factor_gt 0.1069
_refine_ls_wR_factor_ref 0.1305
_reflns_Friedel_coverage 0.000
_reflns_number_gt 5031
_reflns_number_total 8829
_reflns_threshold_expression 'I > 2\s(I)'
_cod_data_source_file ja0c10403_si_003.cif
_cod_data_source_block shelx
_cod_depositor_comments 'Adding full bibliography for 4135351--4135354.cif.'
_cod_original_formula_sum 'C23 H36.50 N0.50 O2.50 Si1.50 Ti1.50'
_cod_database_code 4135353
_shelx_shelxl_version_number 2016/6
_shelx_space_group_comment
;
The symmetry employed for this shelxl refinement is uniquely defined
by the following loop, which should always be used as a source of
symmetry information in preference to the above space-group names.
They are only intended as comments.
;
_shelx_estimated_absorpt_t_min 0.943
_shelx_estimated_absorpt_t_max 0.971
_publcif_funding_html
;
;

loop_
_space_group_symop_operation_xyz
'x, y, z'
'-x, -y, -z'

loop_
_atom_site_label
_atom_site_type_symbol
_atom_site_fract_x
_atom_site_fract_y
_atom_site_fract_z
_atom_site_U_iso_or_equiv
_atom_site_adp_type
_atom_site_occupancy
_atom_site_site_symmetry_order
_atom_site_calc_flag
_atom_site_refinement_flags_posn
_atom_site_refinement_flags_adp
_atom_site_refinement_flags_occupancy
_atom_site_disorder_assembly
_atom_site_disorder_group
C10 C 0.4484(6) 0.0511(4) 0.1470(3) 0.0506(15) Uani 1 1 d . . . . .
H10A H 0.375466 0.109954 0.124874 0.076 Uiso 1 1 calc R U . . .
H10B H 0.392898 -0.000528 0.168360 0.076 Uiso 1 1 calc R U . . .
H10C H 0.518656 0.034215 0.113215 0.076 Uiso 1 1 calc R U . . .
C11 C 0.6872(6) -0.0511(3) 0.2595(3) 0.0534(15) Uani 1 1 d . . . . .
H11A H 0.753736 -0.073081 0.226633 0.080 Uiso 1 1 calc R U . . .
H11B H 0.621967 -0.097298 0.281031 0.080 Uiso 1 1 calc R U . . .
H11C H 0.749894 -0.045134 0.294001 0.080 Uiso 1 1 calc R U . . .
C12 C 0.4242(6) 0.1063(4) 0.2779(3) 0.0506(15) Uani 1 1 d . . . . .
H12A H 0.481919 0.112871 0.313750 0.076 Uiso 1 1 calc R U . . .
H12B H 0.362491 0.057541 0.297573 0.076 Uiso 1 1 calc R U . . .
H12C H 0.356985 0.167384 0.255000 0.076 Uiso 1 1 calc R U . . .
C37 C 1.0799(5) 0.3123(3) 0.3054(2) 0.0350(12) Uani 1 1 d . . . . .
H37A H 1.068917 0.302060 0.262273 0.053 Uiso 1 1 calc R U . . .
H37B H 1.114671 0.250799 0.340384 0.053 Uiso 1 1 calc R U . . .
H37C H 1.154869 0.352925 0.300588 0.053 Uiso 1 1 calc R U . . .
H39 H 0.533(5) 0.397(3) 0.421(2) 0.047(14) Uiso 1 1 d . . . . .
H38 H 0.452(5) 0.241(3) 0.390(2) 0.055(15) Uiso 1 1 d . . . . .
C1 C 0.6780(5) 0.1657(3) 0.1700(2) 0.0229(10) Uani 1 1 d . . . . .
C2 C 0.8433(5) 0.1605(3) 0.1694(2) 0.0244(10) Uani 1 1 d . . . . .
C3 C 0.8765(5) 0.2477(3) 0.1223(2) 0.0228(10) Uani 1 1 d . . . . .
C4 C 0.7340(5) 0.3075(3) 0.0915(2) 0.0224(10) Uani 1 1 d . . . . .
C5 C 0.6136(5) 0.2588(3) 0.1203(2) 0.0238(10) Uani 1 1 d . . . . .
C6 C 0.9654(5) 0.0772(3) 0.2111(2) 0.0350(12) Uani 1 1 d . . . . .
H6A H 0.978580 0.024462 0.192849 0.052 Uiso 1 1 calc R U . . .
H6B H 0.932846 0.055761 0.258323 0.052 Uiso 1 1 calc R U . . .
H6C H 1.062612 0.098436 0.208787 0.052 Uiso 1 1 calc R U . . .
C7 C 1.0368(5) 0.2718(3) 0.1063(2) 0.0346(12) Uani 1 1 d . . . . .
H7A H 1.098767 0.246601 0.147714 0.052 Uiso 1 1 calc R U . . .
H7B H 1.027516 0.341101 0.087965 0.052 Uiso 1 1 calc R U . . .
H7C H 1.085887 0.242947 0.072875 0.052 Uiso 1 1 calc R U . . .
C8 C 0.7136(5) 0.4059(3) 0.0370(2) 0.0336(12) Uani 1 1 d . . . . .
H8A H 0.671638 0.402861 -0.004206 0.050 Uiso 1 1 calc R U . . .
H8B H 0.812781 0.425206 0.027061 0.050 Uiso 1 1 calc R U . . .
H8C H 0.643169 0.452436 0.053171 0.050 Uiso 1 1 calc R U . . .
C9 C 0.4436(5) 0.2976(3) 0.1021(2) 0.0339(12) Uani 1 1 d . . . . .
H9A H 0.424082 0.367403 0.085559 0.051 Uiso 1 1 calc R U . . .
H9B H 0.381650 0.275597 0.142228 0.051 Uiso 1 1 calc R U . . .
H9C H 0.416430 0.274451 0.066702 0.051 Uiso 1 1 calc R U . . .
C13 C 0.7914(5) 0.6339(3) 0.1905(2) 0.0240(10) Uani 1 1 d . . . . .
C14 C 0.9026(5) 0.5872(3) 0.1529(2) 0.0262(11) Uani 1 1 d . . . . .
C15 C 1.0368(5) 0.5389(3) 0.1932(2) 0.0270(11) Uani 1 1 d . . . . .
C16 C 1.0151(5) 0.5569(3) 0.2570(2) 0.0282(11) Uani 1 1 d . . . . .
C17 C 0.8649(5) 0.6147(3) 0.2557(2) 0.0262(11) Uani 1 1 d . . . . .
C18 C 0.8880(5) 0.5891(3) 0.0800(2) 0.0356(12) Uani 1 1 d . . . . .
H18A H 0.958548 0.626543 0.051078 0.053 Uiso 1 1 calc R U . . .
H18B H 0.782980 0.618061 0.063769 0.053 Uiso 1 1 calc R U . . .
H18C H 0.913203 0.523805 0.078414 0.053 Uiso 1 1 calc R U . . .
C19 C 1.1823(5) 0.4862(3) 0.1684(3) 0.0437(14) Uani 1 1 d . . . . .
H19A H 1.157862 0.434046 0.155709 0.066 Uiso 1 1 calc R U . . .
H19B H 1.259390 0.460124 0.204600 0.066 Uiso 1 1 calc R U . . .
H19C H 1.222359 0.530726 0.129022 0.066 Uiso 1 1 calc R U . . .
C20 C 1.1331(6) 0.5268(4) 0.3145(3) 0.0479(14) Uani 1 1 d . . . . .
H20A H 1.230503 0.495092 0.300793 0.072 Uiso 1 1 calc R U . . .
H20B H 1.096076 0.482704 0.355093 0.072 Uiso 1 1 calc R U . . .
H20C H 1.147977 0.583263 0.324269 0.072 Uiso 1 1 calc R U . . .
C21 C 0.7968(6) 0.6500(3) 0.3143(2) 0.0409(13) Uani 1 1 d . . . . .
H21A H 0.860005 0.615757 0.354984 0.061 Uiso 1 1 calc R U . . .
H21B H 0.692599 0.638279 0.323200 0.061 Uiso 1 1 calc R U . . .
H21C H 0.794669 0.718520 0.302018 0.061 Uiso 1 1 calc R U . . .
C22 C 0.4658(6) 0.7466(4) 0.2199(3) 0.0491(14) Uani 1 1 d . . . . .
H22A H 0.445024 0.689712 0.255589 0.074 Uiso 1 1 calc R U . . .
H22B H 0.369471 0.785821 0.198179 0.074 Uiso 1 1 calc R U . . .
H22C H 0.515409 0.783535 0.239697 0.074 Uiso 1 1 calc R U . . .
C23 C 0.6351(6) 0.8217(3) 0.0863(3) 0.0562(16) Uani 1 1 d . . . . .
H23A H 0.538146 0.861331 0.065486 0.084 Uiso 1 1 calc R U . . .
H23B H 0.701063 0.803752 0.051668 0.084 Uiso 1 1 calc R U . . .
H23C H 0.685920 0.857584 0.106442 0.084 Uiso 1 1 calc R U . . .
C24 C 0.4920(6) 0.6423(4) 0.1155(3) 0.0473(14) Uani 1 1 d . . . . .
H24A H 0.486168 0.579954 0.148539 0.071 Uiso 1 1 calc R U . . .
H24B H 0.547682 0.633535 0.075582 0.071 Uiso 1 1 calc R U . . .
H24C H 0.388545 0.678964 0.102051 0.071 Uiso 1 1 calc R U . . .
C25 C 0.8101(5) 0.2194(3) 0.4911(2) 0.0289(11) Uani 1 1 d . . . . .
C26 C 0.9609(5) 0.1955(3) 0.4619(2) 0.0265(11) Uani 1 1 d . . . . .
C27 C 0.9580(5) 0.1232(3) 0.4324(2) 0.0271(11) Uani 1 1 d . . . . .
C28 C 0.8077(6) 0.1004(3) 0.4424(2) 0.0298(12) Uani 1 1 d . . . . .
C29 C 0.7190(5) 0.1565(3) 0.4790(2) 0.0309(12) Uani 1 1 d . . . . .
C30 C 1.1003(6) 0.2368(4) 0.4694(2) 0.0438(14) Uani 1 1 d . . . . .
H30A H 1.191640 0.203623 0.452451 0.066 Uiso 1 1 calc R U . . .
H30B H 1.115390 0.228146 0.517150 0.066 Uiso 1 1 calc R U . . .
H30C H 1.082461 0.304944 0.443286 0.066 Uiso 1 1 calc R U . . .
C31 C 1.0891(6) 0.0721(3) 0.3995(2) 0.0421(14) Uani 1 1 d . . . . .
H31A H 1.185010 0.089072 0.407006 0.063 Uiso 1 1 calc R U . . .
H31B H 1.069344 0.091487 0.350852 0.063 Uiso 1 1 calc R U . . .
H31C H 1.096912 0.003082 0.419554 0.063 Uiso 1 1 calc R U . . .
C32 C 0.7614(7) 0.0241(3) 0.4191(3) 0.0520(16) Uani 1 1 d . . . . .
H32A H 0.820149 -0.038750 0.444524 0.078 Uiso 1 1 calc R U . . .
H32B H 0.782272 0.037338 0.370715 0.078 Uiso 1 1 calc R U . . .
H32C H 0.652017 0.024880 0.427011 0.078 Uiso 1 1 calc R U . . .
C33 C 0.5616(6) 0.1420(4) 0.5097(2) 0.0538(16) Uani 1 1 d . . . . .
H33A H 0.514133 0.109256 0.485661 0.081 Uiso 1 1 calc R U . . .
H33B H 0.496334 0.204098 0.505478 0.081 Uiso 1 1 calc R U . . .
H33C H 0.574174 0.103376 0.557600 0.081 Uiso 1 1 calc R U . . .
C34 C 0.5591(7) 0.3233(5) 0.5727(3) 0.083(2) Uani 1 1 d . . . . .
H34A H 0.496869 0.353077 0.531366 0.124 Uiso 1 1 calc R U . . .
H34B H 0.546045 0.366974 0.599001 0.124 Uiso 1 1 calc R U . . .
H34C H 0.526673 0.264104 0.599671 0.124 Uiso 1 1 calc R U . . .
C35 C 0.8759(7) 0.2218(4) 0.6323(3) 0.0685(19) Uani 1 1 d . . . . .
H35A H 0.845079 0.159843 0.650178 0.103 Uiso 1 1 calc R U . . .
H35B H 0.851396 0.255799 0.665221 0.103 Uiso 1 1 calc R U . . .
H35C H 0.986224 0.212109 0.624055 0.103 Uiso 1 1 calc R U . . .
C36 C 0.8322(8) 0.4140(4) 0.5101(3) 0.076(2) Uani 1 1 d . . . . .
H36A H 0.944105 0.403269 0.509777 0.113 Uiso 1 1 calc R U . . .
H36B H 0.792102 0.456026 0.536594 0.113 Uiso 1 1 calc R U . . .
H36C H 0.793083 0.443850 0.463611 0.113 Uiso 1 1 calc R U . . .
C41 C 0.5854(5) 0.4205(3) 0.3105(2) 0.0296(11) Uani 1 1 d . . . . .
C40 C 0.5314(5) 0.3471(3) 0.2924(2) 0.0298(11) Uani 1 1 d . . . . .
C38 C 0.5181(5) 0.2935(3) 0.3653(2) 0.0340(12) Uani 1 1 d . . . . .
C39 C 0.5733(5) 0.3691(3) 0.3835(2) 0.0326(12) Uani 1 1 d . . . . .
C42 C 0.2027(7) 0.9436(4) 0.0223(4) 0.0634(17) Uani 1 1 d . . . . .
H42 H 0.252918 0.990868 -0.007152 0.076 Uiso 1 1 calc R U . . .
C43 C 0.1470(8) 0.9514(5) 0.0825(4) 0.0690(19) Uani 1 1 d . . . . .
H43 H 0.163302 1.003533 0.094765 0.083 Uiso 1 1 calc R U . . .
C44 C 0.0720(7) 0.8906(5) 0.1243(3) 0.0595(17) Uani 1 1 d . . . . .
H44 H 0.029911 0.900065 0.164729 0.071 Uiso 1 1 calc R U . . .
C45 C 0.0570(7) 0.8150(5) 0.1081(4) 0.073(2) Uani 1 1 d . . . . .
H45 H 0.008979 0.768596 0.139790 0.087 Uiso 1 1 calc R U . . .
C46 C 0.1060(7) 0.7998(4) 0.0489(4) 0.0572(16) Uani 1 1 d . . . . .
H46 H 0.086480 0.746615 0.038851 0.069 Uiso 1 1 calc R U . . .
N1 N 0.1850(7) 0.8639(5) 0.0038(3) 0.099(2) Uani 1 1 d . . . . .
O1 O 0.9295(3) 0.3596(2) 0.32495(14) 0.0282(7) Uani 1 1 d . . . . .
O2 O 0.8172(3) 0.21162(18) 0.29334(14) 0.0267(7) Uani 1 1 d . . . . .
O3 O 0.8094(3) 0.40166(19) 0.18922(14) 0.0263(7) Uani 1 1 d . . . . .
O4 O 0.6118(3) 0.5092(2) 0.27443(15) 0.0341(8) Uani 1 1 d . . . . .
O5 O 0.5139(3) 0.3297(2) 0.23392(14) 0.0275(7) Uani 1 1 d . . . . .
Si1 Si 0.56231(16) 0.06981(9) 0.21435(7) 0.0346(4) Uani 1 1 d . . . . .
Si2 Si 0.59644(15) 0.70950(9) 0.15469(7) 0.0321(3) Uani 1 1 d . . . . .
Si3 Si 0.76874(19) 0.29534(11) 0.54938(7) 0.0481(4) Uani 1 1 d . . . . .
Ti1 Ti 0.72810(9) 0.28797(5) 0.21317(4) 0.0190(2) Uani 1 1 d . . . . .
Ti2 Ti 0.81916(9) 0.46608(5) 0.24898(4) 0.0217(2) Uani 1 1 d . . . . .
Ti3 Ti 0.77291(9) 0.26716(5) 0.36834(4) 0.0221(2) Uani 1 1 d . . . . .

loop_
_atom_site_aniso_label
_atom_site_aniso_U_11
_atom_site_aniso_U_22
_atom_site_aniso_U_33
_atom_site_aniso_U_23
_atom_site_aniso_U_13
_atom_site_aniso_U_12
C10 0.051(4) 0.043(3) 0.070(4) -0.027(3) -0.004(3) -0.022(3)
C11 0.059(4) 0.033(3) 0.067(4) -0.009(3) -0.005(3) -0.019(3)
C12 0.053(4) 0.049(3) 0.055(4) -0.017(3) 0.016(3) -0.025(3)
C37 0.023(3) 0.035(3) 0.040(3) -0.006(2) 0.004(2) -0.002(2)
C1 0.021(3) 0.026(3) 0.026(3) -0.014(2) 0.002(2) -0.006(2)
C2 0.024(3) 0.029(3) 0.027(3) -0.018(2) 0.001(2) -0.003(2)
C3 0.022(3) 0.034(3) 0.020(2) -0.017(2) 0.007(2) -0.011(2)
C4 0.023(3) 0.029(3) 0.019(2) -0.012(2) -0.002(2) -0.007(2)
C5 0.019(3) 0.030(3) 0.030(3) -0.020(2) -0.001(2) -0.004(2)
C6 0.030(3) 0.034(3) 0.041(3) -0.013(2) -0.004(2) -0.001(2)
C7 0.022(3) 0.051(3) 0.034(3) -0.017(2) 0.006(2) -0.012(2)
C8 0.037(3) 0.043(3) 0.021(3) -0.008(2) -0.001(2) -0.013(2)
C9 0.031(3) 0.042(3) 0.032(3) -0.014(2) -0.004(2) -0.009(2)
C13 0.029(3) 0.017(2) 0.026(3) -0.005(2) -0.002(2) -0.009(2)
C14 0.032(3) 0.020(2) 0.026(3) -0.002(2) 0.004(2) -0.014(2)
C15 0.021(3) 0.023(2) 0.036(3) -0.007(2) 0.003(2) -0.009(2)
C16 0.026(3) 0.025(3) 0.034(3) -0.004(2) -0.007(2) -0.013(2)
C17 0.030(3) 0.024(2) 0.028(3) -0.010(2) 0.000(2) -0.010(2)
C18 0.043(3) 0.032(3) 0.027(3) -0.004(2) 0.009(2) -0.009(2)
C19 0.033(3) 0.042(3) 0.049(3) -0.005(3) 0.009(3) -0.010(3)
C20 0.040(3) 0.048(3) 0.057(4) -0.016(3) -0.018(3) -0.010(3)
C21 0.048(3) 0.041(3) 0.038(3) -0.018(3) -0.004(3) -0.008(3)
C22 0.043(3) 0.045(3) 0.055(4) -0.016(3) -0.003(3) 0.001(3)
C23 0.044(4) 0.037(3) 0.068(4) 0.007(3) -0.008(3) -0.003(3)
C24 0.039(3) 0.050(3) 0.053(4) -0.014(3) -0.007(3) -0.012(3)
C25 0.037(3) 0.029(3) 0.014(2) -0.001(2) 0.000(2) -0.004(2)
C26 0.022(3) 0.033(3) 0.016(2) 0.003(2) -0.002(2) -0.006(2)
C27 0.033(3) 0.027(3) 0.014(2) -0.001(2) -0.003(2) 0.002(2)
C28 0.043(3) 0.022(3) 0.018(3) 0.004(2) -0.006(2) -0.011(2)
C29 0.034(3) 0.031(3) 0.016(2) 0.009(2) -0.001(2) -0.010(2)
C30 0.042(3) 0.051(3) 0.036(3) -0.005(3) -0.008(3) -0.018(3)
C31 0.043(3) 0.041(3) 0.026(3) 0.000(2) 0.000(2) 0.007(3)
C32 0.078(4) 0.036(3) 0.037(3) 0.003(2) -0.017(3) -0.020(3)
C33 0.039(3) 0.069(4) 0.037(3) 0.010(3) 0.006(3) -0.022(3)
C34 0.081(5) 0.110(6) 0.042(4) -0.030(4) 0.010(3) 0.021(4)
C35 0.092(5) 0.074(4) 0.033(3) -0.020(3) -0.018(3) 0.007(4)
C36 0.116(6) 0.053(4) 0.062(4) -0.025(3) -0.003(4) -0.013(4)
C41 0.028(3) 0.027(3) 0.029(3) -0.006(2) 0.007(2) 0.000(2)
C40 0.022(3) 0.034(3) 0.031(3) -0.008(2) -0.002(2) -0.002(2)
C38 0.025(3) 0.034(3) 0.033(3) 0.000(2) 0.007(2) -0.003(2)
C39 0.031(3) 0.040(3) 0.025(3) -0.010(2) 0.002(2) -0.005(2)
C42 0.057(4) 0.049(4) 0.075(5) -0.005(4) 0.002(4) -0.016(3)
C43 0.067(5) 0.073(5) 0.096(6) -0.055(4) -0.006(4) -0.030(4)
C44 0.069(5) 0.074(5) 0.048(4) -0.029(4) 0.011(3) -0.028(4)
C45 0.050(4) 0.081(5) 0.073(5) -0.001(4) 0.005(4) -0.023(4)
C46 0.058(4) 0.052(4) 0.076(5) -0.031(4) 0.015(4) -0.030(3)
N1 0.093(5) 0.112(5) 0.091(5) -0.042(4) -0.010(4) 0.002(4)
O1 0.0292(19) 0.0289(17) 0.0259(17) -0.0056(14) -0.0022(14) -0.0095(15)
O2 0.0323(19) 0.0201(16) 0.0241(17) -0.0029(13) -0.0026(14) -0.0034(14)
O3 0.0310(18) 0.0229(16) 0.0236(17) -0.0032(13) 0.0004(14) -0.0100(14)
O4 0.036(2) 0.0238(18) 0.039(2) -0.0071(15) 0.0052(16) -0.0058(15)
O5 0.0214(17) 0.0343(18) 0.0274(18) -0.0109(14) -0.0026(14) -0.0051(14)
Si1 0.0343(9) 0.0305(8) 0.0432(9) -0.0137(7) 0.0038(7) -0.0137(7)
Si2 0.0303(8) 0.0250(7) 0.0367(8) -0.0039(6) -0.0035(6) -0.0054(6)
Si3 0.0648(11) 0.0473(9) 0.0258(8) -0.0116(7) -0.0003(8) 0.0024(8)
Ti1 0.0182(4) 0.0190(4) 0.0190(4) -0.0047(3) 0.0008(3) -0.0050(3)
Ti2 0.0242(5) 0.0196(4) 0.0195(4) -0.0032(3) -0.0009(4) -0.0054(4)
Ti3 0.0224(5) 0.0231(4) 0.0176(4) -0.0018(3) 0.0005(4) -0.0057(4)

loop_
_atom_type_symbol
_atom_type_description
_atom_type_scat_dispersion_real
_atom_type_scat_dispersion_imag
_atom_type_scat_source
C C 0.0033 0.0016 'International Tables Vol C Tables 4.2.6.8 and 6.1.1.4'
H H 0.0000 0.0000 'International Tables Vol C Tables 4.2.6.8 and 6.1.1.4'
N N 0.0061 0.0033 'International Tables Vol C Tables 4.2.6.8 and 6.1.1.4'
O O 0.0106 0.0060 'International Tables Vol C Tables 4.2.6.8 and 6.1.1.4'
Si Si 0.0817 0.0704 'International Tables Vol C Tables 4.2.6.8 and 6.1.1.4'
Ti Ti 0.2776 0.4457 'International Tables Vol C Tables 4.2.6.8 and 6.1.1.4'

loop_
_geom_angle_atom_site_label_1
_geom_angle_atom_site_label_2
_geom_angle_atom_site_label_3
_geom_angle
_geom_angle_site_symmetry_1
_geom_angle_site_symmetry_3
_geom_angle_publ_flag
Si1 C10 H10A 109.5 . . ?
Si1 C10 H10B 109.5 . . ?
H10A C10 H10B 109.5 . . ?
Si1 C10 H10C 109.5 . . ?
H10A C10 H10C 109.5 . . ?
H10B C10 H10C 109.5 . . ?
Si1 C11 H11A 109.5 . . ?
Si1 C11 H11B 109.5 . . ?
H11A C11 H11B 109.5 . . ?
Si1 C11 H11C 109.5 . . ?
H11A C11 H11C 109.5 . . ?
H11B C11 H11C 109.5 . . ?
Si1 C12 H12A 109.5 . . ?
Si1 C12 H12B 109.5 . . ?
H12A C12 H12B 109.5 . . ?
Si1 C12 H12C 109.5 . . ?
H12A C12 H12C 109.5 . . ?
H12B C12 H12C 109.5 . . ?
O1 C37 H37A 109.5 . . ?
O1 C37 H37B 109.5 . . ?
H37A C37 H37B 109.5 . . ?
O1 C37 H37C 109.5 . . ?
H37A C37 H37C 109.5 . . ?
H37B C37 H37C 109.5 . . ?
C2 C1 C5 105.7(4) . . ?
C2 C1 Si1 129.6(3) . . ?
C5 C1 Si1 124.2(3) . . ?
C2 C1 Ti1 71.9(2) . . ?
C5 C1 Ti1 73.0(2) . . ?
Si1 C1 Ti1 126.0(2) . . ?
C3 C2 C1 108.7(4) . . ?
C3 C2 C6 124.1(4) . . ?
C1 C2 C6 127.2(4) . . ?
C3 C2 Ti1 72.8(2) . . ?
C1 C2 Ti1 73.1(2) . . ?
C6 C2 Ti1 120.2(3) . . ?
C2 C3 C4 108.3(4) . . ?
C2 C3 C7 125.7(4) . . ?
C4 C3 C7 126.0(4) . . ?
C2 C3 Ti1 72.6(2) . . ?
C4 C3 Ti1 74.3(2) . . ?
C7 C3 Ti1 120.2(3) . . ?
C5 C4 C3 108.1(4) . . ?
C5 C4 C8 125.0(4) . . ?
C3 C4 C8 126.9(4) . . ?
C5 C4 Ti1 72.8(2) . . ?
C3 C4 Ti1 71.3(2) . . ?
C8 C4 Ti1 122.0(3) . . ?
C4 C5 C1 109.3(4) . . ?
C4 C5 C9 125.0(4) . . ?
C1 C5 C9 125.7(4) . . ?
C4 C5 Ti1 73.6(2) . . ?
C1 C5 Ti1 72.0(2) . . ?
C9 C5 Ti1 120.9(3) . . ?
C2 C6 H6A 109.5 . . ?
C2 C6 H6B 109.5 . . ?
H6A C6 H6B 109.5 . . ?
C2 C6 H6C 109.5 . . ?
H6A C6 H6C 109.5 . . ?
H6B C6 H6C 109.5 . . ?
C3 C7 H7A 109.5 . . ?
C3 C7 H7B 109.5 . . ?
H7A C7 H7B 109.5 . . ?
C3 C7 H7C 109.5 . . ?
H7A C7 H7C 109.5 . . ?
H7B C7 H7C 109.5 . . ?
C4 C8 H8A 109.5 . . ?
C4 C8 H8B 109.5 . . ?
H8A C8 H8B 109.5 . . ?
C4 C8 H8C 109.5 . . ?
H8A C8 H8C 109.5 . . ?
H8B C8 H8C 109.5 . . ?
C5 C9 H9A 109.5 . . ?
C5 C9 H9B 109.5 . . ?
H9A C9 H9B 109.5 . . ?
C5 C9 H9C 109.5 . . ?
H9A C9 H9C 109.5 . . ?
H9B C9 H9C 109.5 . . ?
C14 C13 C17 105.5(4) . . ?
C14 C13 Si2 123.9(3) . . ?
C17 C13 Si2 130.5(3) . . ?
C14 C13 Ti2 73.9(2) . . ?
C17 C13 Ti2 73.2(2) . . ?
Si2 C13 Ti2 120.6(2) . . ?
C15 C14 C13 110.0(4) . . ?
C15 C14 C18 122.7(4) . . ?
C13 C14 C18 127.4(4) . . ?
C15 C14 Ti2 74.7(2) . . ?
C13 C14 Ti2 71.2(2) . . ?
C18 C14 Ti2 122.2(3) . . ?
C14 C15 C16 107.9(4) . . ?
C14 C15 C19 124.4(4) . . ?
C16 C15 C19 127.4(4) . . ?
C14 C15 Ti2 71.5(2) . . ?
C16 C15 Ti2 73.5(2) . . ?
C19 C15 Ti2 125.3(3) . . ?
C17 C16 C15 107.6(4) . . ?
C17 C16 C20 125.3(4) . . ?
C15 C16 C20 127.0(4) . . ?
C17 C16 Ti2 70.5(2) . . ?
C15 C16 Ti2 72.6(2) . . ?
C20 C16 Ti2 125.5(3) . . ?
C16 C17 C13 109.1(4) . . ?
C16 C17 C21 124.1(4) . . ?
C13 C17 C21 126.8(4) . . ?
C16 C17 Ti2 75.4(2) . . ?
C13 C17 Ti2 71.4(2) . . ?
C21 C17 Ti2 119.9(3) . . ?
C14 C18 H18A 109.5 . . ?
C14 C18 H18B 109.5 . . ?
H18A C18 H18B 109.5 . . ?
C14 C18 H18C 109.5 . . ?
H18A C18 H18C 109.5 . . ?
H18B C18 H18C 109.5 . . ?
C15 C19 H19A 109.5 . . ?
C15 C19 H19B 109.5 . . ?
H19A C19 H19B 109.5 . . ?
C15 C19 H19C 109.5 . . ?
H19A C19 H19C 109.5 . . ?
H19B C19 H19C 109.5 . . ?
C16 C20 H20A 109.5 . . ?
C16 C20 H20B 109.5 . . ?
H20A C20 H20B 109.5 . . ?
C16 C20 H20C 109.5 . . ?
H20A C20 H20C 109.5 . . ?
H20B C20 H20C 109.5 . . ?
C17 C21 H21A 109.5 . . ?
C17 C21 H21B 109.5 . . ?
H21A C21 H21B 109.5 . . ?
C17 C21 H21C 109.5 . . ?
H21A C21 H21C 109.5 . . ?
H21B C21 H21C 109.5 . . ?
Si2 C22 H22A 109.5 . . ?
Si2 C22 H22B 109.5 . . ?
H22A C22 H22B 109.5 . . ?
Si2 C22 H22C 109.5 . . ?
H22A C22 H22C 109.5 . . ?
H22B C22 H22C 109.5 . . ?
Si2 C23 H23A 109.5 . . ?
Si2 C23 H23B 109.5 . . ?
H23A C23 H23B 109.5 . . ?
Si2 C23 H23C 109.5 . . ?
H23A C23 H23C 109.5 . . ?
H23B C23 H23C 109.5 . . ?
Si2 C24 H24A 109.5 . . ?
Si2 C24 H24B 109.5 . . ?
H24A C24 H24B 109.5 . . ?
Si2 C24 H24C 109.5 . . ?
H24A C24 H24C 109.5 . . ?
H24B C24 H24C 109.5 . . ?
C29 C25 C26 105.3(4) . . ?
C29 C25 Si3 129.1(4) . . ?
C26 C25 Si3 124.2(4) . . ?
C29 C25 Ti3 72.8(2) . . ?
C26 C25 Ti3 73.1(2) . . ?
Si3 C25 Ti3 129.3(2) . . ?
C27 C26 C25 109.0(4) . . ?
C27 C26 C30 127.1(4) . . ?
C25 C26 C30 123.7(4) . . ?
C27 C26 Ti3 73.6(2) . . ?
C25 C26 Ti3 72.1(2) . . ?
C30 C26 Ti3 124.8(3) . . ?
C26 C27 C28 107.9(4) . . ?
C26 C27 C31 128.2(4) . . ?
C28 C27 C31 123.7(4) . . ?
C26 C27 Ti3 72.7(2) . . ?
C28 C27 Ti3 72.2(2) . . ?
C31 C27 Ti3 123.6(3) . . ?
C29 C28 C27 108.5(4) . . ?
C29 C28 C32 128.1(5) . . ?
C27 C28 C32 123.4(5) . . ?
C29 C28 Ti3 73.3(2) . . ?
C27 C28 Ti3 73.9(2) . . ?
C32 C28 Ti3 121.1(3) . . ?
C28 C29 C25 109.2(4) . . ?
C28 C29 C33 124.6(5) . . ?
C25 C29 C33 125.6(5) . . ?
C28 C29 Ti3 73.1(2) . . ?
C25 C29 Ti3 72.5(2) . . ?
C33 C29 Ti3 127.5(3) . . ?
C26 C30 H30A 109.5 . . ?
C26 C30 H30B 109.5 . . ?
H30A C30 H30B 109.5 . . ?
C26 C30 H30C 109.5 . . ?
H30A C30 H30C 109.5 . . ?
H30B C30 H30C 109.5 . . ?
C27 C31 H31A 109.5 . . ?
C27 C31 H31B 109.5 . . ?
H31A C31 H31B 109.5 . . ?
C27 C31 H31C 109.5 . . ?
H31A C31 H31C 109.5 . . ?
H31B C31 H31C 109.5 . . ?
C28 C32 H32A 109.5 . . ?
C28 C32 H32B 109.5 . . ?
H32A C32 H32B 109.5 . . ?
C28 C32 H32C 109.5 . . ?
H32A C32 H32C 109.5 . . ?
H32B C32 H32C 109.5 . . ?
C29 C33 H33A 109.5 . . ?
C29 C33 H33B 109.5 . . ?
H33A C33 H33B 109.5 . . ?
C29 C33 H33C 109.5 . . ?
H33A C33 H33C 109.5 . . ?
H33B C33 H33C 109.5 . . ?
Si3 C34 H34A 109.5 . . ?
Si3 C34 H34B 109.5 . . ?
H34A C34 H34B 109.5 . . ?
Si3 C34 H34C 109.5 . . ?
H34A C34 H34C 109.5 . . ?
H34B C34 H34C 109.5 . . ?
Si3 C35 H35A 109.5 . . ?
Si3 C35 H35B 109.5 . . ?
H35A C35 H35B 109.5 . . ?
Si3 C35 H35C 109.5 . . ?
H35A C35 H35C 109.5 . . ?
H35B C35 H35C 109.5 . . ?
Si3 C36 H36A 109.5 . . ?
Si3 C36 H36B 109.5 . . ?
H36A C36 H36B 109.5 . . ?
Si3 C36 H36C 109.5 . . ?
H36A C36 H36C 109.5 . . ?
H36B C36 H36C 109.5 . . ?
O4 C41 C40 133.9(4) . . ?
O4 C41 C39 133.6(4) . . ?
C40 C41 C39 91.7(4) . . ?
O4 C41 C38 173.2(4) . . ?
C40 C41 C38 45.6(3) . . ?
C39 C41 C38 46.2(3) . . ?
O4 C41 Ti2 50.9(2) . . ?
C40 C41 Ti2 113.7(3) . . ?
C39 C41 Ti2 126.8(3) . . ?
C38 C41 Ti2 135.8(2) . . ?
O4 C41 Ti3 130.0(3) . . ?
C40 C41 Ti3 75.4(2) . . ?
C39 C41 Ti3 59.2(2) . . ?
C38 C41 Ti3 56.69(17) . . ?
Ti2 C41 Ti3 82.14(13) . . ?
O5 C40 C41 135.5(4) . . ?
O5 C40 C38 134.5(4) . . ?
C41 C40 C38 89.7(4) . . ?
O5 C40 Ti1 48.43(19) . . ?
C41 C40 Ti1 108.5(3) . . ?
C38 C40 Ti1 123.6(3) . . ?
O5 C40 Ti3 122.0(3) . . ?
C41 C40 Ti3 71.5(2) . . ?
C38 C40 Ti3 59.1(2) . . ?
Ti1 C40 Ti3 76.60(12) . . ?
C40 C38 C39 90.0(4) . . ?
C40 C38 C41 44.7(3) . . ?
C39 C38 C41 45.4(3) . . ?
C40 C38 Ti3 86.1(3) . . ?
C39 C38 Ti3 68.7(3) . . ?
C41 C38 Ti3 72.2(2) . . ?
C40 C38 H38 131(3) . . ?
C39 C38 H38 135(3) . . ?
C41 C38 H38 163(3) . . ?
Ti3 C38 H38 124(3) . . ?
C41 C39 C38 88.5(4) . . ?
C41 C39 Ti3 85.4(3) . . ?
C38 C39 Ti3 71.7(3) . . ?
C41 C39 H39 128(3) . . ?
C38 C39 H39 127(3) . . ?
Ti3 C39 H39 137(3) . . ?
C43 C42 N1 119.4(6) . . ?
C43 C42 H42 120.3 . . ?
N1 C42 H42 120.3 . . ?
C44 C43 C42 123.4(6) . . ?
C44 C43 H43 118.3 . . ?
C42 C43 H43 118.3 . . ?
C43 C44 C45 117.7(6) . . ?
C43 C44 H44 121.2 . . ?
C45 C44 H44 121.2 . . ?
C44 C45 C46 124.4(6) . . ?
C44 C45 H45 117.8 . . ?
C46 C45 H45 117.8 . . ?
C45 C46 N1 118.5(6) . . ?
C45 C46 H46 120.7 . . ?
N1 C46 H46 120.7 . . ?
C46 N1 C42 116.5(6) . . ?
C37 O1 Ti2 113.6(2) . . ?
C37 O1 Ti3 115.0(2) . . ?
Ti2 O1 Ti3 106.49(13) . . ?
Ti1 O2 Ti3 114.16(14) . . ?
Ti2 O3 Ti1 122.73(15) . . ?
C41 O4 Ti2 96.0(2) . . ?
C40 O5 Ti1 100.3(2) . . ?
C12 Si1 C11 108.6(2) . . ?
C12 Si1 C1 111.6(2) . . ?
C11 Si1 C1 113.1(2) . . ?
C12 Si1 C10 109.0(2) . . ?
C11 Si1 C10 106.2(2) . . ?
C1 Si1 C10 108.2(2) . . ?
C22 Si2 C24 107.8(2) . . ?
C22 Si2 C23 108.4(2) . . ?
C24 Si2 C23 109.1(2) . . ?
C22 Si2 C13 113.7(2) . . ?
C24 Si2 C13 110.7(2) . . ?
C23 Si2 C13 106.9(2) . . ?
C36 Si3 C34 107.0(3) . . ?
C36 Si3 C25 111.4(2) . . ?
C34 Si3 C25 114.5(3) . . ?
C36 Si3 C35 111.2(3) . . ?
C34 Si3 C35 106.1(3) . . ?
C25 Si3 C35 106.5(2) . . ?
O2 Ti1 O3 105.89(12) . . ?
O2 Ti1 O5 105.59(13) . . ?
O3 Ti1 O5 103.62(12) . . ?
O2 Ti1 C2 86.20(14) . . ?
O3 Ti1 C2 120.09(14) . . ?
O5 Ti1 C2 129.73(14) . . ?
O2 Ti1 C3 108.81(14) . . ?
O3 Ti1 C3 88.34(13) . . ?
O5 Ti1 C3 138.70(14) . . ?
C2 Ti1 C3 34.52(14) . . ?
O2 Ti1 C1 99.13(13) . . ?
O3 Ti1 C1 143.28(14) . . ?
O5 Ti1 C1 94.82(13) . . ?
C2 Ti1 C1 34.99(14) . . ?
C3 Ti1 C1 57.94(14) . . ?
O2 Ti1 C5 134.11(14) . . ?
O3 Ti1 C5 115.93(14) . . ?
O5 Ti1 C5 82.82(13) . . ?
C2 Ti1 C5 57.33(14) . . ?
C3 Ti1 C5 56.82(14) . . ?
C1 Ti1 C5 35.05(13) . . ?
O2 Ti1 C4 141.97(14) . . ?
O3 Ti1 C4 86.68(13) . . ?
O5 Ti1 C4 105.95(13) . . ?
C2 Ti1 C4 57.17(14) . . ?
C3 Ti1 C4 34.42(14) . . ?
C1 Ti1 C4 57.55(14) . . ?
C5 Ti1 C4 33.59(14) . . ?
O2 Ti1 C40 81.61(14) . . ?
O3 Ti1 C40 91.48(14) . . ?
O5 Ti1 C40 31.31(12) . . ?
C2 Ti1 C40 148.25(15) . . ?
C3 Ti1 C40 169.21(14) . . ?
C1 Ti1 C40 118.78(15) . . ?
C5 Ti1 C40 114.02(15) . . ?
C4 Ti1 C40 134.80(14) . . ?
O2 Ti1 Ti3 34.73(9) . . ?
O3 Ti1 Ti3 87.65(9) . . ?
O5 Ti1 Ti3 81.81(9) . . ?
C2 Ti1 Ti3 120.92(11) . . ?
C3 Ti1 Ti3 138.80(11) . . ?
C1 Ti1 Ti3 126.71(10) . . ?
C5 Ti1 Ti3 154.37(11) . . ?
C4 Ti1 Ti3 171.30(11) . . ?
C40 Ti1 Ti3 51.93(10) . . ?
O2 Ti1 Ti2 86.48(9) . . ?
O3 Ti1 Ti2 28.06(8) . . ?
O5 Ti1 Ti2 89.99(9) . . ?
C2 Ti1 Ti2 140.07(11) . . ?
C3 Ti1 Ti2 114.04(10) . . ?
C1 Ti1 Ti2 171.33(10) . . ?
C5 Ti1 Ti2 139.25(11) . . ?
C4 Ti1 Ti2 114.16(10) . . ?
C40 Ti1 Ti2 68.40(11) . . ?
Ti3 Ti1 Ti2 61.11(2) . . ?
O3 Ti2 O4 107.77(13) . . ?
O3 Ti2 O1 99.48(12) . . ?
O4 Ti2 O1 110.89(13) . . ?
O3 Ti2 C13 110.68(13) . . ?
O4 Ti2 C13 80.34(14) . . ?
O1 Ti2 C13 143.01(14) . . ?
O3 Ti2 C17 142.75(14) . . ?
O4 Ti2 C17 84.96(14) . . ?
O1 Ti2 C17 108.53(13) . . ?
C13 Ti2 C17 35.41(14) . . ?
O3 Ti2 C14 85.85(14) . . ?
O4 Ti2 C14 111.35(14) . . ?
O1 Ti2 C14 133.30(14) . . ?
C13 Ti2 C14 34.88(14) . . ?
C17 Ti2 C14 57.09(15) . . ?
O3 Ti2 C15 95.25(14) . . ?
O4 Ti2 C15 137.39(13) . . ?
O1 Ti2 C15 99.61(14) . . ?
C13 Ti2 C15 57.83(15) . . ?
C17 Ti2 C15 56.80(15) . . ?
C14 Ti2 C15 33.85(14) . . ?
O3 Ti2 C16 128.49(15) . . ?
O4 Ti2 C16 117.54(14) . . ?
O1 Ti2 C16 86.67(13) . . ?
C13 Ti2 C16 57.98(14) . . ?
C17 Ti2 C16 34.12(14) . . ?
C14 Ti2 C16 56.39(15) . . ?
C15 Ti2 C16 33.90(14) . . ?
O3 Ti2 C41 93.79(14) . . ?
O4 Ti2 C41 33.17(12) . . ?
O1 Ti2 C41 84.40(13) . . ?
C13 Ti2 C41 113.47(15) . . ?
C17 Ti2 C41 112.60(15) . . ?
C14 Ti2 C41 141.91(15) . . ?
C15 Ti2 C41 169.36(15) . . ?
C16 Ti2 C41 137.70(16) . . ?
O3 Ti2 Ti1 29.21(9) . . ?
O4 Ti2 Ti1 92.86(9) . . ?
O1 Ti2 Ti1 81.77(9) . . ?
C13 Ti2 Ti1 134.19(11) . . ?
C17 Ti2 Ti1 169.59(11) . . ?
C14 Ti2 Ti1 114.85(11) . . ?
C15 Ti2 Ti1 121.13(11) . . ?
C16 Ti2 Ti1 149.60(11) . . ?
C41 Ti2 Ti1 69.06(11) . . ?
O3 Ti2 Ti3 85.79(9) . . ?
O4 Ti2 Ti3 81.58(9) . . ?
O1 Ti2 Ti3 38.30(9) . . ?
C13 Ti2 Ti3 158.56(11) . . ?
C17 Ti2 Ti3 131.26(11) . . ?
C14 Ti2 Ti3 166.30(11) . . ?
C15 Ti2 Ti3 136.72(11) . . ?
C16 Ti2 Ti3 122.61(10) . . ?
C41 Ti2 Ti3 49.66(10) . . ?
Ti1 Ti2 Ti3 58.12(3) . . ?
O2 Ti3 O1 89.42(12) . . ?
O2 Ti3 C39 129.53(15) . . ?
O1 Ti3 C39 100.88(15) . . ?
O2 Ti3 C38 98.79(16) . . ?
O1 Ti3 C38 131.27(15) . . ?
C39 Ti3 C38 39.66(17) . . ?
O2 Ti3 C25 139.43(13) . . ?
O1 Ti3 C25 105.37(14) . . ?
C39 Ti3 C25 85.24(16) . . ?
C38 Ti3 C25 98.91(17) . . ?
O2 Ti3 C28 84.83(13) . . ?
O1 Ti3 C28 132.76(14) . . ?
C39 Ti3 C28 118.60(17) . . ?
C38 Ti3 C28 95.90(17) . . ?
C25 Ti3 C28 57.24(15) . . ?
O2 Ti3 C29 115.91(14) . . ?
O1 Ti3 C29 138.81(14) . . ?
C39 Ti3 C29 87.68(17) . . ?
C38 Ti3 C29 78.99(17) . . ?
C25 Ti3 C29 34.64(15) . . ?
C28 Ti3 C29 33.63(15) . . ?
O2 Ti3 C26 113.63(14) . . ?
O1 Ti3 C26 84.23(13) . . ?
C39 Ti3 C26 116.48(17) . . ?
C38 Ti3 C26 132.73(16) . . ?
C25 Ti3 C26 34.79(14) . . ?
C28 Ti3 C26 56.28(15) . . ?
C29 Ti3 C26 56.54(15) . . ?
O2 Ti3 C27 83.61(13) . . ?
O1 Ti3 C27 98.82(14) . . ?
C39 Ti3 C27 141.11(16) . . ?
C38 Ti3 C27 129.73(17) . . ?
C25 Ti3 C27 57.21(14) . . ?
C28 Ti3 C27 33.95(15) . . ?
C29 Ti3 C27 56.15(15) . . ?
C26 Ti3 C27 33.62(14) . . ?
O2 Ti3 C41 101.07(13) . . ?
O1 Ti3 C41 80.15(13) . . ?
C39 Ti3 C41 35.45(15) . . ?
C38 Ti3 C41 51.12(16) . . ?
C25 Ti3 C41 118.40(15) . . ?
C28 Ti3 C41 146.92(16) . . ?
C29 Ti3 C41 121.86(15) . . ?
C26 Ti3 C41 141.64(15) . . ?
C27 Ti3 C41 175.17(15) . . ?
O2 Ti3 C40 77.99(13) . . ?
O1 Ti3 C40 103.24(13) . . ?
C39 Ti3 C40 51.54(16) . . ?
C38 Ti3 C40 34.81(15) . . ?
C25 Ti3 C40 131.77(15) . . ?
C28 Ti3 C40 121.04(15) . . ?
C29 Ti3 C40 113.11(15) . . ?
C26 Ti3 C40 166.55(15) . . ?
C27 Ti3 C40 150.94(16) . . ?
C41 Ti3 C40 33.06(14) . . ?
O2 Ti3 Ti1 31.11(8) . . ?
O1 Ti3 Ti1 81.97(8) . . ?
C39 Ti3 Ti1 101.20(13) . . ?
C38 Ti3 Ti1 81.29(13) . . ?
C25 Ti3 Ti1 169.30(11) . . ?
C28 Ti3 Ti1 112.06(11) . . ?
C29 Ti3 Ti1 136.20(12) . . ?
C26 Ti3 Ti1 141.67(11) . . ?
C27 Ti3 Ti1 114.56(10) . . ?
C41 Ti3 Ti1 70.06(10) . . ?
C40 Ti3 Ti1 51.47(10) . . ?

loop_
_geom_bond_atom_site_label_1
_geom_bond_atom_site_label_2
_geom_bond_distance
_geom_bond_site_symmetry_2
_geom_bond_publ_flag
C10 Si1 1.878(5) . ?
C10 H10A 0.9600 . ?
C10 H10B 0.9600 . ?
C10 H10C 0.9600 . ?
C11 Si1 1.869(5) . ?
C11 H11A 0.9600 . ?
C11 H11B 0.9600 . ?
C11 H11C 0.9600 . ?
C12 Si1 1.862(5) . ?
C12 H12A 0.9600 . ?
C12 H12B 0.9600 . ?
C12 H12C 0.9600 . ?
C37 O1 1.460(5) . ?
C37 H37A 0.9600 . ?
C37 H37B 0.9600 . ?
C37 H37C 0.9600 . ?
C1 C2 1.433(6) . ?
C1 C5 1.445(6) . ?
C1 Si1 1.873(4) . ?
C1 Ti1 2.392(4) . ?
C2 C3 1.411(6) . ?
C2 C6 1.507(6) . ?
C2 Ti1 2.376(4) . ?
C3 C4 1.419(6) . ?
C3 C7 1.510(6) . ?
C3 Ti1 2.378(4) . ?
C4 C5 1.393(6) . ?
C4 C8 1.501(6) . ?
C4 Ti1 2.417(4) . ?
C5 C9 1.504(6) . ?
C5 Ti1 2.406(4) . ?
C6 H6A 0.9600 . ?
C6 H6B 0.9600 . ?
C6 H6C 0.9600 . ?
C7 H7A 0.9600 . ?
C7 H7B 0.9600 . ?
C7 H7C 0.9600 . ?
C8 H8A 0.9600 . ?
C8 H8B 0.9600 . ?
C8 H8C 0.9600 . ?
C9 H9A 0.9600 . ?
C9 H9B 0.9600 . ?
C9 H9C 0.9600 . ?
C13 C14 1.419(6) . ?
C13 C17 1.436(6) . ?
C13 Si2 1.880(4) . ?
C13 Ti2 2.349(4) . ?
C14 C15 1.400(6) . ?
C14 C18 1.501(6) . ?
C14 Ti2 2.384(4) . ?
C15 C16 1.417(6) . ?
C15 C19 1.508(6) . ?
C15 Ti2 2.424(4) . ?
C16 C17 1.412(6) . ?
C16 C20 1.507(6) . ?
C16 Ti2 2.435(4) . ?
C17 C21 1.511(6) . ?
C17 Ti2 2.373(4) . ?
C18 H18A 0.9600 . ?
C18 H18B 0.9600 . ?
C18 H18C 0.9600 . ?
C19 H19A 0.9600 . ?
C19 H19B 0.9600 . ?
C19 H19C 0.9600 . ?
C20 H20A 0.9600 . ?
C20 H20B 0.9600 . ?
C20 H20C 0.9600 . ?
C21 H21A 0.9600 . ?
C21 H21B 0.9600 . ?
C21 H21C 0.9600 . ?
C22 Si2 1.858(5) . ?
C22 H22A 0.9600 . ?
C22 H22B 0.9600 . ?
C22 H22C 0.9600 . ?
C23 Si2 1.868(5) . ?
C23 H23A 0.9600 . ?
C23 H23B 0.9600 . ?
C23 H23C 0.9600 . ?
C24 Si2 1.865(5) . ?
C24 H24A 0.9600 . ?
C24 H24B 0.9600 . ?
C24 H24C 0.9600 . ?
C25 C29 1.433(6) . ?
C25 C26 1.442(6) . ?
C25 Si3 1.875(5) . ?
C25 Ti3 2.405(4) . ?
C26 C27 1.402(6) . ?
C26 C30 1.512(6) . ?
C26 Ti3 2.418(4) . ?
C27 C28 1.412(6) . ?
C27 C31 1.496(6) . ?
C27 Ti3 2.429(4) . ?
C28 C29 1.393(6) . ?
C28 C32 1.502(6) . ?
C28 Ti3 2.407(4) . ?
C29 C33 1.507(6) . ?
C29 Ti3 2.409(4) . ?
C30 H30A 0.9600 . ?
C30 H30B 0.9600 . ?
C30 H30C 0.9600 . ?
C31 H31A 0.9600 . ?
C31 H31B 0.9600 . ?
C31 H31C 0.9600 . ?
C32 H32A 0.9600 . ?
C32 H32B 0.9600 . ?
C32 H32C 0.9600 . ?
C33 H33A 0.9600 . ?
C33 H33B 0.9600 . ?
C33 H33C 0.9600 . ?
C34 Si3 1.866(6) . ?
C34 H34A 0.9600 . ?
C34 H34B 0.9600 . ?
C34 H34C 0.9600 . ?
C35 Si3 1.875(5) . ?
C35 H35A 0.9600 . ?
C35 H35B 0.9600 . ?
C35 H35C 0.9600 . ?
C36 Si3 1.864(6) . ?
C36 H36A 0.9600 . ?
C36 H36B 0.9600 . ?
C36 H36C 0.9600 . ?
C41 O4 1.340(5) . ?
C41 C40 1.432(6) . ?
C41 C39 1.449(6) . ?
C41 C38 2.036(7) . ?
C41 Ti2 2.436(5) . ?
C41 Ti3 2.491(4) . ?
C40 O5 1.334(5) . ?
C40 C38 1.454(6) . ?
C40 Ti1 2.525(5) . ?
C40 Ti3 2.541(4) . ?
C38 C39 1.470(7) . ?
C38 Ti3 2.186(5) . ?
C38 H38 1.04(5) . ?
C39 Ti3 2.146(5) . ?
C39 H39 1.01(4) . ?
C42 C43 1.333(8) . ?
C42 N1 1.396(8) . ?
C42 H42 0.9300 . ?
C43 C44 1.283(8) . ?
C43 H43 0.9300 . ?
C44 C45 1.305(8) . ?
C44 H44 0.9300 . ?
C45 C46 1.338(8) . ?
C45 H45 0.9300 . ?
C46 N1 1.362(8) . ?
C46 H46 0.9300 . ?
O1 Ti2 1.947(3) . ?
O1 Ti3 2.093(3) . ?
O2 Ti1 1.778(3) . ?
O2 Ti3 1.960(3) . ?
O3 Ti2 1.804(3) . ?
O3 Ti1 1.872(3) . ?
O4 Ti2 1.900(3) . ?
O5 Ti1 1.920(3) . ?
Ti1 Ti3 3.1396(12) . ?
Ti1 Ti2 3.2265(11) . ?
Ti2 Ti3 3.2374(11) . ?

loop_
_publcif_info_cif.paper_type
?
